data_7218022
loop_
_publ_author_name
'Zhang, Yi-Hua'
'Li, Xia'
'Song, Shuang'
'Yang, Hong-Yu'
'Ma, Dou'
'Liu, Yi-Heng'

_publ_section_title
;
 Lanthanide coordination frameworks: crystal structure, down- and
 up-conversion luminescence and white light emission
;
_journal_issue 36
_journal_name_full CrystEngComm
_journal_page_first 8390
_journal_paper_doi 10.1039/C4CE00923A
_journal_volume 16
_journal_year 2014
_chemical_formula_sum 'C34 H21 N5 O14 S2 Sm2'
_chemical_formula_weight 1088.38
_chemical_name_systematic
; 
 ? 
;
_space_group_IT_number 2
_symmetry_cell_setting triclinic
_symmetry_space_group_name_Hall '-P 1'
_symmetry_space_group_name_H-M 'P -1'
_atom_sites_solution_hydrogens geom
_atom_sites_solution_primary direct
_atom_sites_solution_secondary difmap
_audit_creation_method SHELXL-97
_cell_angle_alpha 85.4430(10)
_cell_angle_beta 72.7850(10)
_cell_angle_gamma 72.7610(10)
_cell_formula_units_Z 1
_cell_length_a 9.6304(7)
_cell_length_b 9.6386(7)
_cell_length_c 10.0130(7)
_cell_measurement_reflns_used 2436
_cell_measurement_temperature 296(2)
_cell_measurement_theta_max 27.65
_cell_measurement_theta_min 3.06
_cell_volume 847.89(11)
_computing_cell_refinement 'Bruker SAINT'
_computing_data_collection 'Bruker APEX2'
_computing_data_reduction 'Bruker SAINT'
_computing_molecular_graphics 'Bruker SHELXTL'
_computing_publication_material 'Bruker SHELXTL'
_computing_structure_refinement 'SHELXL-97 (Sheldrick, 1997)'
_computing_structure_solution 'SHELXS-97 (Sheldrick, 1990)'
_diffrn_ambient_temperature 296(2)
_diffrn_measured_fraction_theta_full 0.986
_diffrn_measured_fraction_theta_max 0.986
_diffrn_measurement_device_type 'Bruker APEX-II CCD'
_diffrn_measurement_method '\f and \w scans'
_diffrn_radiation_monochromator graphite
_diffrn_radiation_source 'fine-focus sealed tube'
_diffrn_radiation_type MoK\a
_diffrn_radiation_wavelength 0.71073
_diffrn_reflns_av_R_equivalents 0.0197
_diffrn_reflns_av_sigmaI/netI 0.0401
_diffrn_reflns_limit_h_max 11
_diffrn_reflns_limit_h_min -5
_diffrn_reflns_limit_k_max 11
_diffrn_reflns_limit_k_min -11
_diffrn_reflns_limit_l_max 11
_diffrn_reflns_limit_l_min -11
_diffrn_reflns_number 4228
_diffrn_reflns_theta_full 25.00
_diffrn_reflns_theta_max 25.00
_diffrn_reflns_theta_min 2.21
_diffrn_standards_number 0
_exptl_absorpt_coefficient_mu 3.635
_exptl_absorpt_correction_T_max 0.8682
_exptl_absorpt_correction_T_min 0.4516
_exptl_absorpt_correction_type multi-scan
_exptl_absorpt_process_details SADABS
_exptl_crystal_density_diffrn 2.132
_exptl_crystal_density_method 'not measured'
_exptl_crystal_F_000 528
_exptl_crystal_size_max 0.26
_exptl_crystal_size_mid 0.11
_exptl_crystal_size_min 0.04
_refine_diff_density_max 0.773
_refine_diff_density_min -0.650
_refine_diff_density_rms 0.113
_refine_ls_extinction_method none
_refine_ls_goodness_of_fit_ref 1.038
_refine_ls_hydrogen_treatment constr
_refine_ls_matrix_type full
_refine_ls_number_parameters 277
_refine_ls_number_reflns 2957
_refine_ls_number_restraints 36
_refine_ls_restrained_S_all 1.032
_refine_ls_R_factor_all 0.0280
_refine_ls_R_factor_gt 0.0253
_refine_ls_shift/su_max 0.000
_refine_ls_shift/su_mean 0.000
_refine_ls_structure_factor_coef Fsqd
_refine_ls_weighting_details 'calc w=1/[\s^2^(Fo^2^)+(0.0331P)^2^+0.0000P] where P=(Fo^2^+2Fc^2^)/3'
_refine_ls_weighting_scheme calc
_refine_ls_wR_factor_gt 0.0607
_refine_ls_wR_factor_ref 0.0624
_reflns_number_gt 2725
_reflns_number_total 2957
_reflns_threshold_expression >2sigma(I)
_cod_duplicate_entry 7217062
_cod_data_source_file c4ce00923a2.cif
_cod_data_source_block 1
_cod_depositor_comments
;
The following automatic conversions were performed:

'_symmetry_cell_setting' value 'Triclinic' changed to 'triclinic'
according to
/usr/data/users/saulius/crontab/automatic-downloads/current/RSC/lib/dictionaries/cif_core.dic
dictionary named 'cif_core.dic' version 2.4.2 from
2011-04-26.

'_exptl_absorpt_correction_type' value 'Multi-scan'
changed to 'multi-scan' according to
/usr/data/users/saulius/crontab/automatic-downloads/current/RSC/lib/dictionaries/cif_core.dic
dictionary named 'cif_core.dic' version 2.4.2 from 2011-04-26.

Automatic conversion script
Id: cif_fix_values 2281 2013-09-26 08:29:07Z andrius 
;
_cod_original_sg_symbol_H-M P-1
_cod_database_code 7218022

loop_
_symmetry_equiv_pos_as_xyz
'x, y, z'
'-x, -y, -z'

loop_
_atom_site_label
_atom_site_type_symbol
_atom_site_fract_x
_atom_site_fract_y
_atom_site_fract_z
_atom_site_U_iso_or_equiv
_atom_site_adp_type
_atom_site_occupancy
_atom_site_symmetry_multiplicity
_atom_site_calc_flag
_atom_site_refinement_flags
_atom_site_disorder_assembly
_atom_site_disorder_group
C1 C 0.4769(6) 0.3275(6) 0.5735(5) 0.0367(12) Uani 1 1 d . . .
H1A H 0.4940 0.3209 0.4775 0.044 Uiso 1 1 calc R . .
C2 C 0.5877(6) 0.3545(6) 0.6219(6) 0.0457(15) Uani 1 1 d . . .
H2A H 0.6782 0.3618 0.5591 0.055 Uiso 1 1 calc R . .
C3 C 0.5635(6) 0.3699(6) 0.7602(6) 0.0417(13) Uani 1 1 d . . .
H3A H 0.6373 0.3881 0.7930 0.050 Uiso 1 1 calc R . .
C4 C 0.4277(6) 0.3586(5) 0.8541(5) 0.0298(11) Uani 1 1 d . . .
C5 C 0.3903(6) 0.3729(5) 1.0028(5) 0.0355(12) Uani 1 1 d . . .
H5A H 0.4614 0.3881 1.0413 0.043 Uiso 1 1 calc R . .
C6 C 0.2572(7) 0.3650(5) 1.0879(5) 0.0381(13) Uani 1 1 d . . .
H6A H 0.2354 0.3794 1.1836 0.046 Uiso 1 1 calc R . .
C7 C 0.1473(6) 0.3346(5) 1.0336(5) 0.0293(11) Uani 1 1 d . . .
C8 C 0.0079(7) 0.3202(6) 1.1187(5) 0.0420(14) Uani 1 1 d . . .
H8A H -0.0175 0.3324 1.2150 0.050 Uiso 1 1 calc R . .
C9 C -0.0902(6) 0.2887(6) 1.0608(5) 0.0441(14) Uani 1 1 d . . .
H9A H -0.1836 0.2803 1.1161 0.053 Uiso 1 1 calc R . .
C10 C -0.0471(6) 0.2690(6) 0.9160(5) 0.0345(12) Uani 1 1 d . . .
H10A H -0.1151 0.2482 0.8769 0.041 Uiso 1 1 calc R . .
C11 C 0.1801(5) 0.3135(4) 0.8895(4) 0.0223(10) Uani 1 1 d . . .
C12 C 0.3211(5) 0.3276(4) 0.7978(5) 0.0228(10) Uani 1 1 d . . .
C13 C 0.0197(5) 0.0243(5) 0.4228(4) 0.0208(9) Uani 1 1 d . . .
C14 C 0.6234(12) -0.0127(12) 0.8740(11) 0.019(4) Uani 0.50 1 d PGU A -1
H14 H 0.7003 -0.0223 0.7902 0.023 Uiso 0.50 1 calc PR A -1
C15 C 0.4856(13) -0.0329(13) 0.8768(13) 0.012(3) Uani 0.50 1 d PGU A -1
C16 C 0.3706(13) -0.0185(15) 1.0020(14) 0.029(4) Uani 0.50 1 d PGU A -1
C17 C 0.3936(12) 0.0161(15) 1.1245(13) 0.027(4) Uani 0.50 1 d PGU A -1
H17 H 0.3167 0.0258 1.2083 0.032 Uiso 0.50 1 calc PR A -1
C18 C 0.5315(13) 0.0363(14) 1.1216(11) 0.024(4) Uani 0.50 1 d PGU . -1
C19 C 0.6464(12) 0.0219(12) 0.9964(11) 0.009(3) Uani 0.50 1 d PGU A -1
H19 H 0.7387 0.0354 0.9945 0.010 Uiso 0.50 1 calc PR A -1
C20 C -0.0745(4) 0.4896(4) 0.5497(4) 0.0170(9) Uani 1 1 d . . .
N1 N 0.3473(4) 0.3107(4) 0.6581(4) 0.0251(9) Uani 1 1 d . A .
N2 N 0.0835(4) 0.2782(4) 0.8316(4) 0.0275(9) Uani 1 1 d . A .
N3 N 0.2213(9) -0.0337(9) 1.0130(8) 0.035(2) Uani 0.50 1 d P A -1
H3B H 0.1529 -0.0214 1.0924 0.042 Uiso 0.50 1 calc PR A -1
H3C H 0.2018 -0.0551 0.9400 0.042 Uiso 0.50 1 calc PR A -1
O1 O 0.0930(4) 0.1171(3) 0.3962(3) 0.0260(7) Uani 1 1 d . A .
O2 O -0.0216(4) -0.0305(3) 0.3392(3) 0.0276(7) Uani 1 1 d . . .
O3 O 0.3229(3) 0.0095(3) 0.6987(3) 0.0260(7) Uani 1 1 d . A .
O4 O 0.5932(3) -0.0963(3) 0.6130(3) 0.0266(7) Uani 1 1 d . . .
O5 O 0.4341(4) -0.2380(3) 0.7559(3) 0.0305(8) Uani 1 1 d . A .
O6 O -0.0649(3) 0.3690(3) 0.6102(3) 0.0275(7) Uani 1 1 d . A .
O7 O -0.1911(3) 0.5941(3) 0.5631(3) 0.0254(7) Uani 1 1 d . . .
S1 S 0.45627(12) -0.09608(11) 0.72566(10) 0.0192(2) Uani 1 1 d . . .
Sm1 Sm 0.18129(2) 0.19157(2) 0.57435(2) 0.01585(9) Uani 1 1 d . . .

loop_
_atom_site_aniso_label
_atom_site_aniso_U_11
_atom_site_aniso_U_22
_atom_site_aniso_U_33
_atom_site_aniso_U_23
_atom_site_aniso_U_13
_atom_site_aniso_U_12
C1 0.042(3) 0.046(3) 0.027(3) -0.012(2) 0.000(2) -0.027(3)
C2 0.041(3) 0.067(4) 0.039(3) -0.012(3) -0.004(3) -0.035(3)
C3 0.038(3) 0.042(3) 0.056(4) -0.010(3) -0.023(3) -0.015(3)
C4 0.042(3) 0.022(2) 0.032(3) -0.004(2) -0.020(2) -0.008(2)
C5 0.054(4) 0.026(3) 0.038(3) -0.002(2) -0.029(3) -0.011(2)
C6 0.068(4) 0.028(3) 0.022(3) -0.005(2) -0.025(3) -0.005(3)
C7 0.044(3) 0.018(2) 0.023(2) -0.0041(19) -0.010(2) -0.002(2)
C8 0.054(4) 0.042(3) 0.019(3) -0.006(2) -0.006(3) -0.001(3)
C9 0.035(3) 0.053(4) 0.029(3) -0.001(3) 0.009(2) -0.008(3)
C10 0.029(3) 0.042(3) 0.032(3) -0.004(2) -0.006(2) -0.011(2)
C11 0.030(3) 0.017(2) 0.020(2) -0.0027(17) -0.010(2) -0.0027(19)
C12 0.031(3) 0.016(2) 0.023(2) -0.0034(18) -0.013(2) -0.0033(19)
C13 0.021(2) 0.023(2) 0.019(2) 0.0003(18) -0.0076(19) -0.0053(19)
C14 0.019(4) 0.020(4) 0.019(4) -0.0002(10) -0.0052(14) -0.0055(15)
C15 0.012(3) 0.012(3) 0.012(3) -0.0002(10) -0.0039(13) -0.0031(14)
C16 0.029(4) 0.030(4) 0.030(4) 0.0000(10) -0.0087(16) -0.0088(16)
C17 0.027(5) 0.027(5) 0.026(5) 0.0001(10) -0.0070(16) -0.0074(16)
C18 0.025(4) 0.024(4) 0.025(4) 0.0001(10) -0.0071(16) -0.0069(16)
C19 0.008(3) 0.009(3) 0.009(3) -0.0005(10) -0.0025(12) -0.0029(13)
C20 0.016(2) 0.022(2) 0.014(2) -0.0025(17) -0.0054(18) -0.0058(18)
N1 0.032(2) 0.031(2) 0.019(2) -0.0037(16) -0.0084(17) -0.0179(18)
N2 0.027(2) 0.034(2) 0.019(2) -0.0027(16) -0.0057(17) -0.0040(18)
N3 0.029(5) 0.058(6) 0.021(4) -0.008(4) -0.008(4) -0.017(4)
O1 0.0345(19) 0.0351(18) 0.0179(16) 0.0025(13) -0.0091(14) -0.0228(15)
O2 0.038(2) 0.0356(19) 0.0208(17) 0.0025(14) -0.0156(15) -0.0210(16)
O3 0.0259(17) 0.0281(17) 0.0213(16) 0.0000(13) -0.0114(14) 0.0010(14)
O4 0.0240(17) 0.0372(19) 0.0171(16) -0.0059(13) -0.0046(13) -0.0062(14)
O5 0.048(2) 0.0242(17) 0.0229(17) -0.0006(13) -0.0108(16) -0.0148(16)
O6 0.0218(17) 0.0268(17) 0.0303(18) 0.0084(14) -0.0050(14) -0.0063(14)
O7 0.0181(16) 0.0264(17) 0.0262(17) 0.0033(13) -0.0031(13) -0.0025(14)
S1 0.0212(6) 0.0214(6) 0.0138(5) -0.0015(4) -0.0062(4) -0.0029(4)
Sm1 0.01677(13) 0.01766(13) 0.01453(13) -0.00129(8) -0.00575(9) -0.00538(9)

loop_
_atom_type_symbol
_atom_type_description
_atom_type_scat_dispersion_real
_atom_type_scat_dispersion_imag
_atom_type_scat_source
C C 0.0033 0.0016 'International Tables Vol C Tables 4.2.6.8 and 6.1.1.4'
H H 0.0000 0.0000 'International Tables Vol C Tables 4.2.6.8 and 6.1.1.4'
N N 0.0061 0.0033 'International Tables Vol C Tables 4.2.6.8 and 6.1.1.4'
O O 0.0106 0.0060 'International Tables Vol C Tables 4.2.6.8 and 6.1.1.4'
S S 0.1246 0.1234 'International Tables Vol C Tables 4.2.6.8 and 6.1.1.4'
Sm Sm -0.1638 3.4418 'International Tables Vol C Tables 4.2.6.8 and 6.1.1.4'

loop_
_geom_angle_atom_site_label_1
_geom_angle_atom_site_label_2
_geom_angle_atom_site_label_3
_geom_angle
_geom_angle_site_symmetry_1
_geom_angle_site_symmetry_3
N1 C1 C2 123.1(5) . .
N1 C1 H1A 118.5 . .
C2 C1 H1A 118.5 . .
C3 C2 C1 119.7(5) . .
C3 C2 H2A 120.1 . .
C1 C2 H2A 120.1 . .
C2 C3 C4 119.9(5) . .
C2 C3 H3A 120.0 . .
C4 C3 H3A 120.0 . .
C3 C4 C12 117.4(4) . .
C3 C4 C5 124.6(5) . .
C12 C4 C5 118.0(5) . .
C6 C5 C4 122.3(5) . .
C6 C5 H5A 118.8 . .
C4 C5 H5A 118.8 . .
C5 C6 C7 120.6(4) . .
C5 C6 H6A 119.7 . .
C7 C6 H6A 119.7 . .
C8 C7 C11 117.4(5) . .
C8 C7 C6 123.0(5) . .
C11 C7 C6 119.6(5) . .
C9 C8 C7 120.1(5) . .
C9 C8 H8A 120.0 . .
C7 C8 H8A 120.0 . .
C8 C9 C10 118.3(5) . .
C8 C9 H9A 120.8 . .
C10 C9 H9A 120.8 . .
N2 C10 C9 124.1(5) . .
N2 C10 H10A 117.9 . .
C9 C10 H10A 117.9 . .
N2 C11 C7 122.6(4) . .
N2 C11 C12 117.9(4) . .
C7 C11 C12 119.5(4) . .
N1 C12 C4 122.2(4) . .
N1 C12 C11 118.0(4) . .
C4 C12 C11 119.8(4) . .
O2 C13 O1 126.9(4) . .
O2 C13 C13 118.2(5) . 2_556
O1 C13 C13 114.9(5) . 2_556
C15 C14 C19 120.0 . .
C15 C14 H14 120.0 . .
C19 C14 H14 120.0 . .
C16 C15 C14 120.0 . .
C16 C15 S1 117.8(5) . .
C14 C15 S1 121.9(5) . .
C17 C16 C15 120.0 . .
C17 C16 N3 116.7(7) . .
C15 C16 N3 123.3(7) . .
C16 C17 C18 120.0 . .
C16 C17 H17 120.0 . .
C18 C17 H17 120.0 . .
C19 C18 C17 120.0 . .
C19 C18 S1 122.9(4) . 2_657
C17 C18 S1 116.8(4) . 2_657
C18 C19 C14 120.0 . .
C18 C19 H19 120.0 . .
C14 C19 H19 120.0 . .
O7 C20 O6 126.8(4) . .
O7 C20 C20 116.9(4) . 2_566
O6 C20 C20 116.3(4) . 2_566
C1 N1 C12 117.6(4) . .
C1 N1 Sm1 122.0(3) . .
C12 N1 Sm1 118.8(3) . .
C10 N2 C11 117.4(4) . .
C10 N2 Sm1 123.0(3) . .
C11 N2 Sm1 118.8(3) . .
C16 N3 H3B 120.0 . .
C16 N3 H3C 120.0 . .
H3B N3 H3C 120.0 . .
C13 O1 Sm1 120.6(3) . .
C13 O2 Sm1 119.3(3) . 2_556
S1 O3 Sm1 157.46(19) . .
S1 O4 Sm1 158.0(2) . 2_656
C20 O6 Sm1 119.3(3) . .
C20 O7 Sm1 120.2(3) . 2_566
O5 S1 O4 113.62(19) . .
O5 S1 O3 111.89(19) . .
O4 S1 O3 110.85(18) . .
O5 S1 C18 105.7(4) . 2_657
O4 S1 C18 109.5(4) . 2_657
O3 S1 C18 104.7(4) . 2_657
O5 S1 C15 108.2(4) . .
O4 S1 C15 104.5(4) . .
O3 S1 C15 107.3(4) . .
C18 S1 C15 5.0(8) 2_657 .
O3 Sm1 O7 142.37(10) . 2_566
O3 Sm1 O4 80.47(10) . 2_656
O7 Sm1 O4 79.50(10) 2_566 2_656
O3 Sm1 O6 140.50(10) . .
O7 Sm1 O6 67.13(10) 2_566 .
O4 Sm1 O6 138.92(10) 2_656 .
O3 Sm1 O1 119.11(11) . .
O7 Sm1 O1 85.73(10) 2_566 .
O4 Sm1 O1 75.16(10) 2_656 .
O6 Sm1 O1 79.01(11) . .
O3 Sm1 O2 76.26(10) . 2_556
O7 Sm1 O2 141.34(10) 2_566 2_556
O4 Sm1 O2 115.75(11) 2_656 2_556
O6 Sm1 O2 81.06(10) . 2_556
O1 Sm1 O2 66.45(9) . 2_556
O3 Sm1 N1 73.31(11) . .
O7 Sm1 N1 73.40(11) 2_566 .
O4 Sm1 N1 84.72(11) 2_656 .
O6 Sm1 N1 106.75(12) . .
O1 Sm1 N1 153.35(11) . .
O2 Sm1 N1 139.58(11) 2_556 .
O3 Sm1 N2 74.01(11) . .
O7 Sm1 N2 105.71(11) 2_566 .
O4 Sm1 N2 143.60(11) 2_656 .
O6 Sm1 N2 71.45(11) . .
O1 Sm1 N2 140.35(11) . .
O2 Sm1 N2 83.04(11) 2_556 .
N1 Sm1 N2 63.48(12) . .

loop_
_geom_bond_atom_site_label_1
_geom_bond_atom_site_label_2
_geom_bond_distance
_geom_bond_site_symmetry_2
C1 N1 1.332(6) .
C1 C2 1.390(7) .
C1 H1A 0.9300 .
C2 C3 1.347(7) .
C2 H2A 0.9300 .
C3 C4 1.396(7) .
C3 H3A 0.9300 .
C4 C12 1.418(6) .
C4 C5 1.433(7) .
C5 C6 1.333(8) .
C5 H5A 0.9300 .
C6 C7 1.433(7) .
C6 H6A 0.9300 .
C7 C8 1.400(7) .
C7 C11 1.400(6) .
C8 C9 1.358(8) .
C8 H8A 0.9300 .
C9 C10 1.396(7) .
C9 H9A 0.9300 .
C10 N2 1.315(6) .
C10 H10A 0.9300 .
C11 N2 1.362(5) .
C11 C12 1.434(6) .
C12 N1 1.360(6) .
C13 O2 1.236(5) .
C13 O1 1.263(5) .
C13 C13 1.548(8) 2_556
C14 C15 1.3900 .
C14 C19 1.3900 .
C14 H14 0.9300 .
C15 C16 1.3900 .
C15 S1 1.800(11) .
C16 C17 1.3900 .
C16 N3 1.460(13) .
C17 C18 1.3900 .
C17 H17 0.9300 .
C18 C19 1.3900 .
C18 S1 1.724(11) 2_657
C19 H19 0.9300 .
C20 O7 1.248(5) .
C20 O6 1.258(5) .
C20 C20 1.543(8) 2_566
N1 Sm1 2.572(3) .
N2 Sm1 2.580(4) .
N3 H3B 0.8600 .
N3 H3C 0.8600 .
O1 Sm1 2.426(3) .
O2 Sm1 2.437(3) 2_556
O3 S1 1.464(3) .
O3 Sm1 2.394(3) .
O4 S1 1.460(3) .
O4 Sm1 2.399(3) 2_656
O5 S1 1.442(3) .
O6 Sm1 2.422(3) .
O7 Sm1 2.399(3) 2_566
S1 C18 1.723(11) 2_657
Sm1 O7 2.399(3) 2_566
Sm1 O4 2.399(3) 2_656
Sm1 O2 2.437(3) 2_556
